data_4021032
loop_
_publ_author_name
'Peter D. Livant'
'D. John D. Northcott'
'Yiping Shen'
'Thomas R. Webb'

_publ_section_title
;
 Bonding along a Linear B&#x00B7;&#x00B7;&#x00B7;N&#x00B7;&#x00B7;&#x00B7;B 
Triad
;
_journal_name_full 'Journal of Organic Chemistry'
_journal_page_first 6564
_journal_page_last 6571
_journal_paper_doi 10.1021/jo040199o
_journal_volume 69
_journal_year 2004
_chemical_formula_sum 'C22 H17 B2 N O7'
_chemical_formula_weight 428.99
_space_group_IT_number 14
_symmetry_cell_setting monoclinic
_symmetry_space_group_name_Hall '-P 2yn'
_symmetry_space_group_name_H-M 'P 1 21/n 1'
_cell_angle_alpha 90.00
_cell_angle_beta 92.89(4)
_cell_angle_gamma 90.00
_cell_formula_units_Z 4
_cell_length_a 10.108(5)
_cell_length_b 14.080(6)
_cell_length_c 13.864(4)
_cell_measurement_temperature 293(2)
_cell_volume 1970.6(14)
_diffrn_ambient_temperature 293(2)
_exptl_crystal_density_diffrn 1.446
_refine_ls_R_factor_obs 0.0507
_refine_ls_wR_factor_obs 0.1164
_cod_depositor_comments
;
The following automatic conversions were performed:
'_symmetry_cell_setting' value 'Monoclinic' changed to 'monoclinic'
according to '/home/saulius/struct/CIF-dictionaries/cif_core.dic'
dictionary named 'cif_core.dic' version 2.4.1 from 2010-06-29.

Automatic conversion script
Id: cif_fix_enum 1527 2010-12-29 10:47:43Z saulius 
;
_cod_original_sg_symbol_H-M 'P 21/n'
_cod_database_code 4021032

loop_
_symmetry_equiv_pos_as_xyz
'x, y, z'
'-x+1/2, y+1/2, -z+1/2'
'-x, -y, -z'
'x-1/2, -y-1/2, z-1/2'

loop_
_atom_site_aniso_label
_atom_site_aniso_U_11
_atom_site_aniso_U_22
_atom_site_aniso_U_33
_atom_site_aniso_U_23
_atom_site_aniso_U_13
_atom_site_aniso_U_12
N 0.0352(12) 0.0253(10) 0.0340(11) -0.0023(9) 0.0058(9) -0.0031(9)
C1 0.0363(14) 0.0294(13) 0.0309(13) -0.0020(11) 0.0071(11) -0.0049(11)
C2 0.0367(14) 0.0363(14) 0.040(2) -0.0040(12) 0.0044(12) -0.0033(12)
O1 0.0354(10) 0.0519(12) 0.0457(11) -0.0011(9) 0.0054(8) 0.0075(9)
C3 0.041(2) 0.057(2) 0.047(2) -0.0061(15) 0.0166(13) 0.0034(14)
C4 0.054(2) 0.067(2) 0.038(2) -0.0042(15) 0.0148(14) 0.000(2)
C5 0.045(2) 0.053(2) 0.0351(15) 0.0015(13) 0.0048(12) -0.0004(14)
C6 0.0329(14) 0.0323(14) 0.0374(14) -0.0034(11) 0.0042(11) -0.0039(11)
O2 0.0390(10) 0.0495(12) 0.0399(10) 0.0046(9) 0.0080(8) 0.0081(9)
C7 0.0422(15) 0.0264(13) 0.0333(14) 0.0019(11) 0.0086(11) -0.0012(11)
C8 0.049(2) 0.0336(15) 0.0377(15) -0.0011(12) 0.0086(12) 0.0039(13)
O3 0.0446(11) 0.0433(11) 0.0455(11) 0.0089(9) -0.0006(9) 0.0041(9)
C9 0.060(2) 0.038(2) 0.053(2) 0.0127(14) 0.0117(15) 0.0050(15)
C10 0.064(2) 0.038(2) 0.073(2) 0.020(2) 0.024(2) -0.003(2)
C11 0.044(2) 0.042(2) 0.075(2) 0.009(2) 0.013(2) -0.0096(14)
C12 0.0376(15) 0.0302(14) 0.050(2) 0.0026(12) 0.0070(12) 0.0003(12)
O4 0.0381(10) 0.0387(11) 0.0649(13) 0.0097(10) -0.0034(9) -0.0059(9)
C13 0.0394(14) 0.0277(13) 0.0321(13) -0.0038(11) 0.0056(11) -0.0044(11)
C14 0.044(2) 0.0348(15) 0.042(2) -0.0015(12) 0.0005(12) -0.0030(13)
O5 0.0407(11) 0.0438(11) 0.0564(12) -0.0055(10) -0.0067(9) -0.0018(9)
C15 0.060(2) 0.043(2) 0.060(2) -0.011(2) -0.009(2) -0.008(2)
C16 0.078(2) 0.032(2) 0.059(2) -0.0131(14) 0.002(2) -0.004(2)
C17 0.056(2) 0.034(2) 0.048(2) -0.0018(13) 0.0125(14) 0.0046(13)
C18 0.042(2) 0.0327(14) 0.0354(14) 0.0014(11) 0.0111(12) -0.0014(12)
O6 0.0343(10) 0.0438(11) 0.0480(11) -0.0040(9) 0.0092(8) 0.0030(8)
B1 0.035(2) 0.038(2) 0.041(2) -0.0003(14) -0.0015(13) 0.0054(14)
B2 0.034(2) 0.036(2) 0.042(2) 0.0033(14) 0.0048(13) -0.0001(13)
O7 0.0341(10) 0.0482(11) 0.0543(12) 0.0110(10) 0.0077(9) 0.0030(9)
C19 0.055(2) 0.069(2) 0.073(2) 0.038(2) 0.019(2) 0.019(2)
C20 0.077(3) 0.161(5) 0.185(5) 0.120(4) 0.072(3) 0.064(3)
C21 0.074(3) 0.104(3) 0.150(4) 0.069(3) 0.058(3) 0.041(3)
C22 0.035(2) 0.073(2) 0.097(3) 0.035(2) 0.020(2) 0.002(2)

loop_
_atom_site_label
_atom_site_type_symbol
_atom_site_fract_x
_atom_site_fract_y
_atom_site_fract_z
_atom_site_U_iso_or_equiv
_atom_site_thermal_displace_type
_atom_site_occupancy
_atom_site_calc_flag
_atom_site_refinement_flags
_atom_site_disorder_group
N N 0.3303(2) 0.66090(14) 0.28151(14) 0.0314(5) Uani 1 d . .
C1 C 0.3479(2) 0.6587(2) 0.1775(2) 0.0320(6) Uani 1 d . .
C2 C 0.4715(3) 0.6212(2) 0.1599(2) 0.0375(6) Uani 1 d . .
O1 O 0.5437(2) 0.59224(14) 0.24022(13) 0.0442(5) Uani 1 d . .
C3 C 0.5119(3) 0.6155(2) 0.0667(2) 0.0481(7) Uani 1 d . .
H3A H 0.5932(3) 0.5890(2) 0.0530(2) 0.058 Uiso 1 calc R .
C4 C 0.4266(3) 0.6510(2) -0.0058(2) 0.0524(8) Uani 1 d . .
H4A H 0.4527(3) 0.6488(2) -0.0691(2) 0.063 Uiso 1 calc R .
C5 C 0.3043(3) 0.6894(2) 0.0117(2) 0.0445(7) Uani 1 d . .
H5A H 0.2499(3) 0.7123(2) -0.0392(2) 0.053 Uiso 1 calc R .
C6 C 0.2626(2) 0.6940(2) 0.1062(2) 0.0341(6) Uani 1 d . .
O2 O 0.1454(2) 0.73469(14) 0.12212(13) 0.0426(5) Uani 1 d . .
C7 C 0.2462(3) 0.5878(2) 0.3211(2) 0.0337(6) Uani 1 d . .
C8 C 0.3204(3) 0.5300(2) 0.3838(2) 0.0398(6) Uani 1 d . .
O3 O 0.4516(2) 0.55410(13) 0.39452(13) 0.0446(5) Uani 1 d . .
C9 C 0.2609(3) 0.4553(2) 0.4295(2) 0.0501(8) Uani 1 d . .
H9A H 0.3087(3) 0.4162(2) 0.4725(2) 0.060 Uiso 1 calc R .
C10 C 0.1274(3) 0.4413(2) 0.4084(2) 0.0576(9) Uani 1 d . .
H10A H 0.0852(3) 0.3916(2) 0.4386(2) 0.069 Uiso 1 calc R .
C11 C 0.0544(3) 0.4978(2) 0.3448(2) 0.0535(8) Uani 1 d . .
H11A H -0.0353(3) 0.4855(2) 0.3325(2) 0.064 Uiso 1 calc R .
C12 C 0.1137(3) 0.5732(2) 0.2984(2) 0.0392(6) Uani 1 d . .
O4 O 0.0434(2) 0.62412(13) 0.23053(14) 0.0474(5) Uani 1 d . .
C13 C 0.3215(2) 0.7557(2) 0.3232(2) 0.0329(6) Uani 1 d . .
C14 C 0.4415(3) 0.7805(2) 0.3689(2) 0.0404(6) Uani 1 d . .
O5 O 0.5378(2) 0.71266(13) 0.36595(14) 0.0473(5) Uani 1 d . .
C15 C 0.4557(3) 0.8680(2) 0.4130(2) 0.0549(8) Uani 1 d . .
H15A H 0.5352(3) 0.8863(2) 0.4444(2) 0.066 Uiso 1 calc R .
C16 C 0.3462(3) 0.9275(2) 0.4085(2) 0.0565(8) Uani 1 d . .
H16A H 0.3538(3) 0.9872(2) 0.4368(2) 0.068 Uiso 1 calc R .
C17 C 0.2268(3) 0.9018(2) 0.3641(2) 0.0456(7) Uani 1 d . .
H17A H 0.1559(3) 0.9440(2) 0.3633(2) 0.055 Uiso 1 calc R .
C18 C 0.2111(3) 0.8134(2) 0.3204(2) 0.0365(6) Uani 1 d . .
O6 O 0.0915(2) 0.78621(13) 0.28262(13) 0.0418(5) Uani 1 d . .
B1 B 0.4808(3) 0.6262(2) 0.3257(2) 0.0379(7) Uani 1 d . .
B2 B 0.0650(3) 0.7205(2) 0.2042(2) 0.0370(7) Uani 1 d . .
O7 O -0.0742(2) 0.75061(14) 0.16238(14) 0.0453(5) Uani 1 d . .
C19 C -0.0902(3) 0.8407(3) 0.1102(3) 0.0650(10) Uani 1 d . .
H19A H -0.0382(3) 0.8906(3) 0.1419(3) 0.078 Uiso 1 calc R .
H19B H -0.0641(3) 0.8345(3) 0.0441(3) 0.078 Uiso 1 calc R .
C20 C -0.2319(4) 0.8600(4) 0.1136(4) 0.139(3) Uani 1 d . .
H20A H -0.2472(4) 0.9279(4) 0.1157(4) 0.166 Uiso 1 calc R .
H20B H -0.2786(4) 0.8346(4) 0.0564(4) 0.166 Uiso 1 calc R .
C21 C -0.2782(4) 0.8164(3) 0.1973(4) 0.108(2) Uani 1 d . .
H21A H -0.3690(4) 0.7953(3) 0.1857(4) 0.129 Uiso 1 calc R .
H21B H -0.2751(4) 0.8609(3) 0.2507(4) 0.129 Uiso 1 calc R .
C22 C -0.1907(3) 0.7342(3) 0.2199(3) 0.0680(10) Uani 1 d . .
H22A H -0.1655(3) 0.7320(3) 0.2883(3) 0.082 Uiso 1 calc R .
H22B H -0.2342(3) 0.6751(3) 0.2015(3) 0.082 Uiso 1 calc R .

loop_
_geom_bond_atom_site_label_1
_geom_bond_atom_site_label_2
_geom_bond_distance
_geom_bond_site_symmetry_2
_geom_bond_publ_flag
N C13 1.458(3) . ?
N C7 1.460(3) . ?
N C1 1.461(3) . ?
N B1 1.683(4) . ?
C1 C6 1.373(4) . ?
C1 C2 1.389(3) . ?
C2 O1 1.363(3) . ?
C2 C3 1.377(4) . ?
O1 B1 1.453(4) . ?
C3 C4 1.384(4) . ?
C4 C5 1.382(4) . ?
C5 C6 1.397(4) . ?
C6 O2 1.344(3) . ?
O2 B2 1.445(4) . ?
C7 C12 1.375(4) . ?
C7 C8 1.384(4) . ?
C8 O3 1.370(3) . ?
C8 C9 1.381(4) . ?
O3 B1 1.434(4) . ?
C9 C10 1.380(4) . ?
C10 C11 1.375(4) . ?
C11 C12 1.392(4) . ?
C12 O4 1.356(3) . ?
O4 B2 1.425(4) . ?
C13 C18 1.380(4) . ?
C13 C14 1.385(4) . ?
C14 O5 1.365(3) . ?
C14 C15 1.380(4) . ?
O5 B1 1.447(4) . ?
C15 C16 1.387(4) . ?
C16 C17 1.375(4) . ?
C17 C18 1.389(4) . ?
C18 O6 1.349(3) . ?
O6 B2 1.442(4) . ?
B2 O7 1.554(4) . ?
O7 C19 1.465(3) . ?
O7 C22 1.473(3) . ?
C19 C20 1.461(5) . ?
C20 C21 1.413(5) . ?
C21 C22 1.481(5) . ?
